data_4326309
loop_
_publ_author_name
'Pieter C. A. Bruijnincx'
'Inge L. C. Buurmans'
'Yuxing Huang'
'Gergely Juh\'asz'
'Marta Viciano-Chumillas'
'Manuel Quesada'
'Jan Reedijk'
'Martin Lutz'
'Anthony L. Spek'
'Eckard M\"unck'
'Emile L. Bominaar'
'Robertus J. M. Klein Gebbink'

_publ_contact_author_address
; Bijvoet Center for Biomolecular Research
  Crystal and Structural Chemistry
  Utrecht University
  Padualaan 8
  3584 CH Utrecht
  The Netherlands
;
_publ_contact_author_email m.lutz@uu.nl
_publ_contact_author_fax '[+31] 30 2533940'
_publ_contact_author_name 'Martin Lutz'
_publ_contact_author_phone '[+31] 30 2533902'
_publ_section_title
;
 Mono- and Dinuclear Iron Complexes of Bis(1-methylimidazol-2-yl)ketone
 (bik): Structure, Magnetic Properties, and Catalytic Oxidation Studies
;
_journal_name_full 'Inorganic Chemistry'
_journal_page_first 9243
_journal_page_last 9255
_journal_paper_doi 10.1021/ic200332y
_journal_volume 50
_journal_year 2011
_chemical_formula_moiety 'C27 H30 Fe N12 O3, 2(C F3 O3 S), C H4 O'
_chemical_formula_sum 'C30 H34 F6 Fe N12 O10 S2'
_chemical_formula_weight 956.66
_chemical_name_systematic
; 
 ? 
;
_space_group_IT_number 43
_symmetry_cell_setting orthorhombic
_symmetry_space_group_name_Hall 'F 2 -2d'
_symmetry_space_group_name_H-M 'F d d 2'
_atom_sites_solution_hydrogens difmap
_atom_sites_solution_primary direct
_atom_sites_solution_secondary difmap
_audit_creation_method SHELXL-97
_cell_angle_alpha 90.00
_cell_angle_beta 90.00
_cell_angle_gamma 90.00
_cell_formula_units_Z 16
_cell_length_a 25.85847(1)
_cell_length_b 50.00278(10)
_cell_length_c 11.81363(2)
_cell_measurement_reflns_used 29582
_cell_measurement_temperature 150(2)
_cell_measurement_theta_max 27.49
_cell_measurement_theta_min 1.94
_cell_volume 15274.97(4)
_computing_cell_refinement Peakref
_computing_data_collection 'Nonius COLLECT'
_computing_data_reduction 'EvalCCD, Sadabs'
_computing_structure_refinement 'SHELXL-97 (Sheldrick, 1997)'
_computing_structure_solution 'SIR-97 (Altomare et al., 1997)'
_diffrn_ambient_temperature 150(2)
_diffrn_measured_fraction_theta_full 0.998
_diffrn_measured_fraction_theta_max 0.998
_diffrn_measurement_device_type 'Nonius KappaCCD'
_diffrn_radiation_monochromator graphite
_diffrn_radiation_source 'rotating anode'
_diffrn_radiation_type MoK\a
_diffrn_radiation_wavelength 0.71073
_diffrn_reflns_av_R_equivalents 0.0418
_diffrn_reflns_av_sigmaI/netI 0.0267
_diffrn_reflns_limit_h_max 33
_diffrn_reflns_limit_h_min -31
_diffrn_reflns_limit_k_max 64
_diffrn_reflns_limit_k_min -64
_diffrn_reflns_limit_l_max 15
_diffrn_reflns_limit_l_min -15
_diffrn_reflns_number 65769
_diffrn_reflns_theta_full 27.50
_diffrn_reflns_theta_max 27.50
_diffrn_reflns_theta_min 1.63
_exptl_absorpt_coefficient_mu 0.606
_exptl_absorpt_correction_T_max 0.96
_exptl_absorpt_correction_T_min 0.76
_exptl_absorpt_correction_type multi-scan
_exptl_absorpt_process_details Sadabs
_exptl_crystal_colour 'dark blue'
_exptl_crystal_density_diffrn 1.664
_exptl_crystal_description plate
_exptl_crystal_F_000 7840
_exptl_crystal_size_max 0.24
_exptl_crystal_size_mid 0.18
_exptl_crystal_size_min 0.06
_refine_diff_density_max 0.214
_refine_diff_density_min -0.203
_refine_diff_density_rms 0.045
_refine_ls_abs_structure_details 'Flack H D (1983), Acta Cryst. A39, 876-881'
_refine_ls_abs_structure_Flack 0.001(8)
_refine_ls_extinction_method none
_refine_ls_goodness_of_fit_ref 1.033
_refine_ls_hydrogen_treatment mixed
_refine_ls_matrix_type full
_refine_ls_number_parameters 594
_refine_ls_number_reflns 8742
_refine_ls_number_restraints 92
_refine_ls_restrained_S_all 1.031
_refine_ls_R_factor_all 0.0357
_refine_ls_R_factor_gt 0.0278
_refine_ls_shift/su_max 0.002
_refine_ls_shift/su_mean 0.000
_refine_ls_structure_factor_coef Fsqd
_refine_ls_weighting_details 'calc w=1/[\s^2^(Fo^2^)+(0.0293P)^2^+18.3550P] where P=(Fo^2^+2Fc^2^)/3'
_refine_ls_weighting_scheme calc
_refine_ls_wR_factor_gt 0.0593
_refine_ls_wR_factor_ref 0.0624
_reflns_number_gt 7881
_reflns_number_total 8742
_reflns_threshold_expression I>2\s(I)
_cod_data_source_file ic200332y_si_002_1.cif
_cod_data_source_block s3561a
_cod_database_code 4326309

loop_
_symmetry_equiv_pos_as_xyz
'x, y, z'
'-x, -y, z'
'-x+1/4, y+1/4, z+1/4'
'x+3/4, -y+3/4, z+1/4'
'x, y+1/2, z+1/2'
'-x, -y+1/2, z+1/2'
'-x+1/4, y+3/4, z+3/4'
'x+3/4, -y+5/4, z+3/4'
'x+1/2, y, z+1/2'
'-x+1/2, -y, z+1/2'
'-x+3/4, y+1/4, z+3/4'
'x+5/4, -y+3/4, z+3/4'
'x+1/2, y+1/2, z'
'-x+1/2, -y+1/2, z'
'-x+3/4, y+3/4, z+1/4'
'x+5/4, -y+5/4, z+1/4'

loop_
_atom_site_label
_atom_site_type_symbol
_atom_site_fract_x
_atom_site_fract_y
_atom_site_fract_z
_atom_site_U_iso_or_equiv
_atom_site_adp_type
_atom_site_occupancy
_atom_site_symmetry_multiplicity
_atom_site_calc_flag
_atom_site_refinement_flags
_atom_site_disorder_assembly
_atom_site_disorder_group
Fe1 Fe 0.136292(10) 0.066914(5) 0.48734(2) 0.01550(6) Uani 1 1 d . . .
O11 O -0.01735(6) 0.03774(3) 0.30963(14) 0.0345(4) Uani 1 1 d . . .
O21 O 0.21217(6) 0.14972(3) 0.51145(14) 0.0322(4) Uani 1 1 d . . .
O31 O 0.25879(5) 0.03282(3) 0.73114(14) 0.0322(3) Uani 1 1 d . . .
N11 N 0.11497(6) 0.05971(3) 0.32800(13) 0.0183(3) Uani 1 1 d . . .
N12 N 0.06910(7) 0.05099(3) 0.17322(14) 0.0221(4) Uani 1 1 d . . .
N13 N -0.00947(6) 0.03423(3) 0.54794(15) 0.0222(3) Uani 1 1 d . . .
N14 N 0.06937(6) 0.05183(3) 0.53987(13) 0.0185(3) Uani 1 1 d . . .
N21 N 0.10849(6) 0.10364(3) 0.46926(13) 0.0175(3) Uani 1 1 d . . .
N22 N 0.10369(7) 0.14794(3) 0.46626(15) 0.0236(4) Uani 1 1 d . . .
N23 N 0.27420(6) 0.10678(3) 0.42623(14) 0.0223(3) Uani 1 1 d . . .
N24 N 0.20588(6) 0.08015(3) 0.44253(13) 0.0176(3) Uani 1 1 d . . .
N31 N 0.15544(6) 0.07577(3) 0.64465(13) 0.0189(3) Uani 1 1 d . . .
N32 N 0.19564(6) 0.07585(3) 0.80989(14) 0.0215(3) Uani 1 1 d . . .
N33 N 0.21309(7) -0.00310(3) 0.56904(15) 0.0229(4) Uani 1 1 d . . .
N34 N 0.16631(6) 0.03089(3) 0.50626(13) 0.0182(3) Uani 1 1 d . . .
C11 C 0.14512(7) 0.06368(4) 0.23440(17) 0.0220(4) Uani 1 1 d . . .
H11 H 0.1802 0.0694 0.2355 0.026 Uiso 1 1 calc R . .
C12 C 0.11726(8) 0.05821(4) 0.13952(17) 0.0243(4) Uani 1 1 d . . .
H12 H 0.1293 0.0593 0.0637 0.029 Uiso 1 1 calc R . .
C13 C 0.06868(7) 0.05198(4) 0.28931(16) 0.0192(4) Uani 1 1 d . . .
C14 C 0.02301(8) 0.04467(4) 0.35581(18) 0.0216(4) Uani 1 1 d . . .
C15 C 0.02781(7) 0.04453(4) 0.47875(18) 0.0192(4) Uani 1 1 d . . .
C16 C 0.00944(8) 0.03465(4) 0.65499(18) 0.0251(4) Uani 1 1 d . . .
H16 H -0.0078 0.0286 0.7213 0.030 Uiso 1 1 calc R . .
C17 C 0.05784(8) 0.04536(4) 0.64942(17) 0.0231(4) Uani 1 1 d . . .
H17 H 0.0802 0.0479 0.7123 0.028 Uiso 1 1 calc R . .
C18 C 0.02699(9) 0.04407(5) 0.09613(19) 0.0319(5) Uani 1 1 d . . .
H18A H -0.0006 0.0575 0.1023 0.048 Uiso 1 1 calc R . .
H18B H 0.0132 0.0264 0.1161 0.048 Uiso 1 1 calc R . .
H18C H 0.0400 0.0437 0.0183 0.048 Uiso 1 1 calc R . .
C19 C -0.06072(8) 0.02370(4) 0.5182(2) 0.0289(5) Uani 1 1 d . . .
H19A H -0.0567 0.0082 0.4684 0.043 Uiso 1 1 calc R . .
H19B H -0.0806 0.0376 0.4790 0.043 Uiso 1 1 calc R . .
H19C H -0.0790 0.0183 0.5872 0.043 Uiso 1 1 calc R . .
C21 C 0.05754(7) 0.11116(4) 0.46214(16) 0.0221(4) Uani 1 1 d . . .
H21 H 0.0289 0.0993 0.4595 0.026 Uiso 1 1 calc R . .
C22 C 0.05448(8) 0.13828(4) 0.45951(17) 0.0259(4) Uani 1 1 d . . .
H22 H 0.0237 0.1486 0.4540 0.031 Uiso 1 1 calc R . .
C23 C 0.13545(7) 0.12638(3) 0.47167(16) 0.0179(4) Uani 1 1 d . . .
C24 C 0.19221(7) 0.12882(4) 0.48090(17) 0.0207(4) Uani 1 1 d . . .
C25 C 0.22295(7) 0.10539(4) 0.45042(15) 0.0193(4) Uani 1 1 d . . .
C26 C 0.29016(8) 0.08158(4) 0.40205(18) 0.0255(4) Uani 1 1 d . . .
H26 H 0.3241 0.0763 0.3812 0.031 Uiso 1 1 calc R . .
C27 C 0.24849(7) 0.06529(4) 0.41317(17) 0.0228(4) Uani 1 1 d . . .
H27 H 0.2487 0.0465 0.4023 0.027 Uiso 1 1 calc R . .
C28 C 0.11814(10) 0.17626(4) 0.4644(3) 0.0425(6) Uani 1 1 d . . .
H28A H 0.1319 0.1814 0.5386 0.064 Uiso 1 1 calc R . .
H28B H 0.0876 0.1871 0.4471 0.064 Uiso 1 1 calc R . .
H28C H 0.1446 0.1792 0.4064 0.064 Uiso 1 1 calc R . .
C29 C 0.30636(8) 0.13079(4) 0.4114(2) 0.0310(5) Uani 1 1 d . . .
H29A H 0.3399 0.1257 0.3796 0.047 Uiso 1 1 calc R . .
H29B H 0.3116 0.1395 0.4850 0.047 Uiso 1 1 calc R . .
H29C H 0.2890 0.1432 0.3599 0.047 Uiso 1 1 calc R . .
C31 C 0.13756(8) 0.09668(4) 0.70874(16) 0.0223(4) Uani 1 1 d . . .
H31 H 0.1122 0.1093 0.6854 0.027 Uiso 1 1 calc R . .
C32 C 0.16180(8) 0.09658(4) 0.81105(18) 0.0237(4) Uani 1 1 d . . .
H32 H 0.1561 0.1087 0.8717 0.028 Uiso 1 1 calc R . .
C33 C 0.19070(7) 0.06341(4) 0.70871(16) 0.0195(4) Uani 1 1 d . . .
C34 C 0.21971(7) 0.03917(4) 0.67942(17) 0.0218(4) Uani 1 1 d . . .
C35 C 0.19925(7) 0.02278(4) 0.58669(16) 0.0200(4) Uani 1 1 d . . .
C36 C 0.18838(8) -0.01155(4) 0.47492(19) 0.0257(4) Uani 1 1 d . . .
H36 H 0.1904 -0.0289 0.4422 0.031 Uiso 1 1 calc R . .
C37 C 0.15993(7) 0.00961(4) 0.43557(17) 0.0227(4) Uani 1 1 d . . .
H37 H 0.1390 0.0095 0.3694 0.027 Uiso 1 1 calc R . .
C38 C 0.22666(8) 0.06759(4) 0.90831(18) 0.0282(4) Uani 1 1 d . . .
H38A H 0.2215 0.0485 0.9223 0.042 Uiso 1 1 calc R . .
H38B H 0.2158 0.0778 0.9751 0.042 Uiso 1 1 calc R . .
H38C H 0.2633 0.0710 0.8931 0.042 Uiso 1 1 calc R . .
C39 C 0.24623(9) -0.02005(4) 0.63995(19) 0.0337(5) Uani 1 1 d . . .
H39A H 0.2389 -0.0389 0.6241 0.051 Uiso 1 1 calc R . .
H39B H 0.2393 -0.0163 0.7200 0.051 Uiso 1 1 calc R . .
H39C H 0.2826 -0.0163 0.6231 0.051 Uiso 1 1 calc R . .
S41A S 0.11103(3) 0.250956(13) 0.11873(5) 0.02661(19) Uani 0.866(2) 1 d PD A 1
F41A F 0.20200(6) 0.23546(4) 0.18674(18) 0.0579(6) Uani 0.866(2) 1 d PD A 1
F42A F 0.14620(15) 0.24097(8) 0.3212(2) 0.0697(14) Uani 0.866(2) 1 d PD A 1
F43A F 0.14178(15) 0.20657(4) 0.2129(3) 0.0684(18) Uani 0.866(2) 1 d PD A 1
O41A O 0.12734(15) 0.27832(4) 0.1349(3) 0.0368(16) Uani 0.866(2) 1 d PD A 1
O42A O 0.12374(15) 0.23983(7) 0.0103(2) 0.0457(11) Uani 0.866(2) 1 d PD A 1
O43A O 0.05989(7) 0.24509(5) 0.1596(2) 0.0490(6) Uani 0.866(2) 1 d PD A 1
C41A C 0.15267(10) 0.23245(5) 0.2149(2) 0.0370(7) Uani 0.866(2) 1 d PD A 1
S41B S 0.1433(2) 0.25128(9) 0.1131(4) 0.0330(13) Uiso 0.134(2) 1 d PD A 2
F41B F 0.0756(3) 0.2309(2) 0.2524(9) 0.064(4) Uiso 0.134(2) 1 d PD A 2
F42B F 0.1423(6) 0.20590(17) 0.2201(12) 0.030(6) Uiso 0.134(2) 1 d PD A 2
F43B F 0.1496(5) 0.2403(3) 0.3283(6) 0.018(4) Uiso 0.134(2) 1 d PD A 2
O41B O 0.1985(3) 0.2492(2) 0.1091(10) 0.043(3) Uiso 0.134(2) 1 d PD A 2
O42B O 0.1163(6) 0.2378(4) 0.0228(9) 0.049(9) Uiso 0.134(2) 1 d PD A 2
O43B O 0.1232(7) 0.27717(19) 0.1419(16) 0.051(14) Uiso 0.134(2) 1 d PD A 2
C41B C 0.1264(3) 0.23108(19) 0.2365(8) 0.038(5) Uiso 0.134(2) 1 d PD A 2
S51 S -0.04023(2) 0.123544(10) 0.89491(4) 0.02564(11) Uani 1 1 d . . .
F51 F 0.00846(6) 0.10397(3) 0.72014(12) 0.0506(4) Uani 1 1 d . . .
F52 F 0.03229(7) 0.08744(4) 0.87814(16) 0.0692(5) Uani 1 1 d . . .
F53 F -0.04076(8) 0.07608(3) 0.80644(17) 0.0641(5) Uani 1 1 d . . .
O51 O -0.05987(6) 0.11124(3) 0.99579(14) 0.0389(4) Uani 1 1 d . . .
O52 O -0.07844(6) 0.13190(3) 0.81405(13) 0.0340(4) Uani 1 1 d . . .
O53 O 0.00042(7) 0.14279(4) 0.91308(15) 0.0445(4) Uani 1 1 d . . .
C51 C -0.00811(10) 0.09632(5) 0.8213(2) 0.0383(6) Uani 1 1 d . . .
O61 O 0.08200(9) 0.16570(6) 0.7840(2) 0.0760(8) Uani 1 1 d . . .
H61O H 0.0553(15) 0.1572(8) 0.817(4) 0.100(15) Uiso 1 1 d . . .
C61 C 0.12081(11) 0.16805(6) 0.8668(3) 0.0529(7) Uani 1 1 d . . .
H61A H 0.1179 0.1855 0.9043 0.079 Uiso 1 1 calc R . .
H61B H 0.1548 0.1666 0.8308 0.079 Uiso 1 1 calc R . .
H61C H 0.1168 0.1538 0.9229 0.079 Uiso 1 1 calc R . .

loop_
_atom_site_aniso_label
_atom_site_aniso_U_11
_atom_site_aniso_U_22
_atom_site_aniso_U_33
_atom_site_aniso_U_23
_atom_site_aniso_U_13
_atom_site_aniso_U_12
Fe1 0.01475(12) 0.01651(11) 0.01523(12) 0.00047(10) 0.00007(10) 0.00029(10)
O11 0.0246(8) 0.0491(10) 0.0297(8) 0.0007(7) -0.0060(7) -0.0108(7)
O21 0.0288(8) 0.0238(7) 0.0440(10) -0.0079(7) -0.0027(7) -0.0047(6)
O31 0.0276(8) 0.0372(8) 0.0318(8) -0.0014(7) -0.0089(7) 0.0106(6)
N11 0.0200(9) 0.0183(8) 0.0167(8) -0.0002(6) 0.0002(7) -0.0002(6)
N12 0.0239(9) 0.0228(8) 0.0196(8) -0.0005(7) -0.0036(7) 0.0008(7)
N13 0.0186(8) 0.0203(8) 0.0278(9) 0.0006(7) 0.0052(7) -0.0032(6)
N14 0.0203(8) 0.0176(7) 0.0176(8) 0.0003(6) 0.0014(6) 0.0005(6)
N21 0.0193(8) 0.0186(7) 0.0147(7) -0.0003(6) -0.0012(6) 0.0020(6)
N22 0.0258(9) 0.0196(8) 0.0255(9) -0.0001(7) -0.0005(7) 0.0043(6)
N23 0.0159(8) 0.0286(9) 0.0223(8) 0.0003(7) -0.0006(6) -0.0025(7)
N24 0.0162(8) 0.0215(8) 0.0151(7) 0.0013(6) -0.0006(6) 0.0018(6)
N31 0.0174(8) 0.0204(8) 0.0189(8) 0.0013(6) 0.0007(7) -0.0008(6)
N32 0.0226(9) 0.0238(8) 0.0180(8) 0.0005(7) -0.0032(6) -0.0015(7)
N33 0.0238(9) 0.0213(8) 0.0237(8) 0.0017(7) 0.0056(7) 0.0058(7)
N34 0.0158(7) 0.0190(7) 0.0197(8) 0.0002(6) 0.0023(6) -0.0016(6)
C11 0.0206(9) 0.0258(9) 0.0196(9) -0.0007(8) 0.0027(8) -0.0011(7)
C12 0.0254(11) 0.0279(10) 0.0196(11) 0.0000(8) 0.0028(8) 0.0008(8)
C13 0.0210(10) 0.0189(9) 0.0178(9) -0.0002(7) -0.0031(8) 0.0023(7)
C14 0.0202(10) 0.0196(9) 0.0251(10) 0.0000(8) -0.0020(8) -0.0016(8)
C15 0.0173(9) 0.0177(8) 0.0227(9) 0.0009(8) 0.0015(8) -0.0001(7)
C16 0.0279(11) 0.0238(10) 0.0235(11) 0.0002(9) 0.0076(8) -0.0006(8)
C17 0.0253(10) 0.0238(10) 0.0203(9) 0.0000(8) 0.0036(8) -0.0014(8)
C18 0.0304(12) 0.0417(13) 0.0236(11) -0.0040(9) -0.0064(9) -0.0016(10)
C19 0.0191(10) 0.0273(10) 0.0403(13) 0.0003(9) 0.0013(9) -0.0054(8)
C21 0.0155(9) 0.0271(10) 0.0236(10) -0.0004(8) -0.0019(7) 0.0028(7)
C22 0.0236(10) 0.0273(10) 0.0270(11) 0.0001(8) -0.0009(8) 0.0091(8)
C23 0.0209(9) 0.0178(8) 0.0152(9) 0.0006(7) 0.0009(7) 0.0005(7)
C24 0.0226(9) 0.0207(9) 0.0188(9) 0.0019(8) -0.0021(8) -0.0006(7)
C25 0.0167(9) 0.0236(9) 0.0175(9) 0.0017(7) -0.0009(7) -0.0030(7)
C26 0.0179(10) 0.0341(11) 0.0245(10) 0.0004(9) -0.0002(8) 0.0032(8)
C27 0.0192(10) 0.0260(10) 0.0232(10) 0.0012(8) 0.0030(8) 0.0045(8)
C28 0.0417(14) 0.0193(10) 0.0665(18) 0.0037(11) 0.0014(13) 0.0041(9)
C29 0.0222(11) 0.0332(12) 0.0376(12) 0.0002(10) 0.0033(9) -0.0120(9)
C31 0.0246(10) 0.0217(9) 0.0205(9) -0.0008(7) 0.0005(8) 0.0041(8)
C32 0.0241(11) 0.0256(10) 0.0214(9) -0.0013(8) -0.0002(8) 0.0013(8)
C33 0.0156(9) 0.0223(9) 0.0207(10) 0.0026(7) -0.0005(7) -0.0025(7)
C34 0.0203(10) 0.0245(10) 0.0206(9) 0.0036(8) 0.0004(8) 0.0009(8)
C35 0.0216(10) 0.0178(9) 0.0208(9) 0.0033(7) 0.0038(8) 0.0030(7)
C36 0.0256(10) 0.0203(9) 0.0311(11) -0.0025(9) 0.0044(9) 0.0028(8)
C37 0.0194(10) 0.0215(10) 0.0272(10) -0.0024(8) 0.0001(8) 0.0009(8)
C38 0.0299(11) 0.0336(11) 0.0210(10) 0.0008(9) -0.0098(9) 0.0040(9)
C39 0.0414(13) 0.0291(11) 0.0308(12) 0.0051(9) -0.0004(10) 0.0191(10)
S41A 0.0261(4) 0.0323(3) 0.0215(3) 0.0003(2) -0.0028(2) 0.0035(3)
F41A 0.0305(9) 0.0614(12) 0.0818(15) 0.0058(10) -0.0186(9) 0.0045(8)
F42A 0.109(3) 0.0701(19) 0.0297(12) 0.0121(10) -0.0235(12) -0.0103(13)
F43A 0.092(3) 0.0270(12) 0.086(3) 0.0147(10) -0.0209(14) -0.0051(9)
O41A 0.051(2) 0.0283(17) 0.0311(17) 0.0044(8) -0.0014(9) 0.0065(9)
O42A 0.0536(17) 0.0590(19) 0.0246(12) -0.0102(10) -0.0042(11) 0.0061(12)
O43A 0.0222(10) 0.0663(15) 0.0587(14) -0.0068(12) 0.0034(9) -0.0008(9)
C41A 0.0400(18) 0.0322(14) 0.0387(16) 0.0076(12) -0.0117(14) -0.0045(12)
S51 0.0263(3) 0.0303(3) 0.0204(2) -0.0015(2) 0.0008(2) 0.0017(2)
F51 0.0549(9) 0.0631(10) 0.0339(8) 0.0012(7) 0.0208(7) 0.0153(7)
F52 0.0609(11) 0.0874(13) 0.0594(11) 0.0160(10) 0.0081(9) 0.0475(10)
F53 0.0869(13) 0.0361(8) 0.0693(11) -0.0170(8) 0.0261(10) -0.0051(8)
O51 0.0482(10) 0.0463(9) 0.0222(8) 0.0017(7) 0.0063(7) 0.0008(7)
O52 0.0274(8) 0.0470(9) 0.0275(8) 0.0007(7) 0.0004(6) 0.0077(7)
O53 0.0427(10) 0.0489(10) 0.0418(10) -0.0056(8) -0.0050(8) -0.0143(8)
C51 0.0423(14) 0.0388(13) 0.0339(13) 0.0000(10) 0.0088(11) 0.0104(11)
O61 0.0500(13) 0.113(2) 0.0645(15) 0.0415(15) -0.0174(11) -0.0245(13)
C61 0.0413(15) 0.0504(16) 0.067(2) 0.0183(14) -0.0106(14) -0.0036(13)

loop_
_atom_type_symbol
_atom_type_description
_atom_type_scat_dispersion_real
_atom_type_scat_dispersion_imag
_atom_type_scat_source
C C 0.0033 0.0016 'International Tables Vol C Tables 4.2.6.8 and 6.1.1.4'
H H 0.0000 0.0000 'International Tables Vol C Tables 4.2.6.8 and 6.1.1.4'
F F 0.0171 0.0103 'International Tables Vol C Tables 4.2.6.8 and 6.1.1.4'
Fe Fe 0.3463 0.8444 'International Tables Vol C Tables 4.2.6.8 and 6.1.1.4'
N N 0.0061 0.0033 'International Tables Vol C Tables 4.2.6.8 and 6.1.1.4'
O O 0.0106 0.0060 'International Tables Vol C Tables 4.2.6.8 and 6.1.1.4'
S S 0.1246 0.1234 'International Tables Vol C Tables 4.2.6.8 and 6.1.1.4'

loop_
_geom_angle_atom_site_label_1
_geom_angle_atom_site_label_2
_geom_angle_atom_site_label_3
_geom_angle
N31 Fe1 N34 89.97(6)
N31 Fe1 N21 89.12(6)
N34 Fe1 N21 178.04(6)
N31 Fe1 N14 90.54(6)
N34 Fe1 N14 87.76(6)
N21 Fe1 N14 93.98(6)
N31 Fe1 N24 87.08(6)
N34 Fe1 N24 88.74(6)
N21 Fe1 N24 89.48(6)
N14 Fe1 N24 175.77(7)
N31 Fe1 N11 177.10(7)
N34 Fe1 N11 92.91(6)
N21 Fe1 N11 88.02(6)
N14 Fe1 N11 89.17(6)
N24 Fe1 N11 93.38(6)
C13 N11 C11 106.00(16)
C13 N11 Fe1 128.44(13)
C11 N11 Fe1 125.42(13)
C12 N12 C13 106.92(17)
C12 N12 C18 124.36(18)
C13 N12 C18 128.72(18)
C16 N13 C15 107.35(16)
C16 N13 C19 123.65(17)
C15 N13 C19 128.99(18)
C15 N14 C17 105.65(16)
C15 N14 Fe1 129.13(13)
C17 N14 Fe1 125.14(13)
C23 N21 C21 105.63(15)
C23 N21 Fe1 126.69(12)
C21 N21 Fe1 127.44(13)
C23 N22 C22 106.64(16)
C23 N22 C28 127.92(18)
C22 N22 C28 125.42(18)
C26 N23 C25 107.07(17)
C26 N23 C29 124.16(17)
C25 N23 C29 128.22(18)
C25 N24 C27 105.24(16)
C25 N24 Fe1 126.36(13)
C27 N24 Fe1 127.79(13)
C33 N31 C31 105.66(16)
C33 N31 Fe1 126.92(13)
C31 N31 Fe1 127.33(13)
C33 N32 C32 107.42(16)
C33 N32 C38 128.31(17)
C32 N32 C38 123.92(17)
C36 N33 C35 107.45(16)
C36 N33 C39 124.43(17)
C35 N33 C39 128.04(18)
C35 N34 C37 105.97(16)
C35 N34 Fe1 127.37(13)
C37 N34 Fe1 126.55(13)
C12 C11 N11 109.58(16)
C12 C11 H11 125.2
N11 C11 H11 125.2
N12 C12 C11 107.34(17)
N12 C12 H12 126.3
C11 C12 H12 126.3
N11 C13 N12 110.15(17)
N11 C13 C14 127.59(17)
N12 C13 C14 122.24(18)
O11 C14 C15 120.94(18)
O11 C14 C13 121.16(19)
C15 C14 C13 117.83(17)
N14 C15 N13 110.19(17)
N14 C15 C14 126.99(17)
N13 C15 C14 122.57(17)
N13 C16 C17 106.98(18)
N13 C16 H16 126.5
C17 C16 H16 126.5
C16 C17 N14 109.82(18)
C16 C17 H17 125.1
N14 C17 H17 125.1
N12 C18 H18A 109.5
N12 C18 H18B 109.5
H18A C18 H18B 109.5
N12 C18 H18C 109.5
H18A C18 H18C 109.5
H18B C18 H18C 109.5
N13 C19 H19A 109.5
N13 C19 H19B 109.5
H19A C19 H19B 109.5
N13 C19 H19C 109.5
H19A C19 H19C 109.5
H19B C19 H19C 109.5
C22 C21 N21 109.31(17)
C22 C21 H21 125.3
N21 C21 H21 125.3
C21 C22 N22 107.32(17)
C21 C22 H22 126.3
N22 C22 H22 126.3
N21 C23 N22 111.10(16)
N21 C23 C24 126.26(16)
N22 C23 C24 122.64(16)
O21 C24 C25 121.98(17)
O21 C24 C23 120.87(17)
C25 C24 C23 117.15(16)
N24 C25 N23 110.80(17)
N24 C25 C24 126.38(17)
N23 C25 C24 122.83(17)
N23 C26 C27 107.20(17)
N23 C26 H26 126.4
C27 C26 H26 126.4
C26 C27 N24 109.67(18)
C26 C27 H27 125.2
N24 C27 H27 125.2
N22 C28 H28A 109.5
N22 C28 H28B 109.5
H28A C28 H28B 109.5
N22 C28 H28C 109.5
H28A C28 H28C 109.5
H28B C28 H28C 109.5
N23 C29 H29A 109.5
N23 C29 H29B 109.5
H29A C29 H29B 109.5
N23 C29 H29C 109.5
H29A C29 H29C 109.5
H29B C29 H29C 109.5
C32 C31 N31 109.41(17)
C32 C31 H31 125.3
N31 C31 H31 125.3
N32 C32 C31 106.89(18)
N32 C32 H32 126.6
C31 C32 H32 126.6
N31 C33 N32 110.60(17)
N31 C33 C34 126.69(18)
N32 C33 C34 122.68(17)
O31 C34 C33 121.30(18)
O31 C34 C35 121.73(18)
C33 C34 C35 116.97(16)
N34 C35 N33 110.32(17)
N34 C35 C34 126.15(17)
N33 C35 C34 123.49(17)
N33 C36 C37 106.97(17)
N33 C36 H36 126.5
C37 C36 H36 126.5
N34 C37 C36 109.27(18)
N34 C37 H37 125.4
C36 C37 H37 125.4
N32 C38 H38A 109.5
N32 C38 H38B 109.5
H38A C38 H38B 109.5
N32 C38 H38C 109.5
H38A C38 H38C 109.5
H38B C38 H38C 109.5
N33 C39 H39A 109.5
N33 C39 H39B 109.5
H39A C39 H39B 109.5
N33 C39 H39C 109.5
H39A C39 H39C 109.5
H39B C39 H39C 109.5
O42A S41A O43A 115.57(19)
O42A S41A O41A 114.7(2)
O43A S41A O41A 114.66(18)
O42A S41A C41A 102.98(16)
O43A S41A C41A 103.35(13)
O41A S41A C41A 103.11(14)
F43A C41A F41A 108.1(3)
F43A C41A F42A 107.5(3)
F41A C41A F42A 108.6(3)
F43A C41A S41A 111.1(2)
F41A C41A S41A 110.81(18)
F42A C41A S41A 110.5(2)
O41B S41B O43B 115.8(6)
O41B S41B O42B 115.1(6)
O43B S41B O42B 114.9(6)
O41B S41B C41B 103.0(5)
O43B S41B C41B 102.9(6)
O42B S41B C41B 102.5(6)
F43B C41B F41B 109.6(7)
F43B C41B F42B 107.9(7)
F41B C41B F42B 108.6(7)
F43B C41B S41B 110.7(6)
F41B C41B S41B 110.7(6)
F42B C41B S41B 109.4(6)
O51 S51 O52 115.71(10)
O51 S51 O53 114.90(11)
O52 S51 O53 113.97(11)
O51 S51 C51 103.76(11)
O52 S51 C51 102.39(11)
O53 S51 C51 103.80(12)
F52 C51 F51 107.4(2)
F52 C51 F53 108.3(2)
F51 C51 F53 107.8(2)
F52 C51 S51 111.78(19)
F51 C51 S51 111.27(17)
F53 C51 S51 110.08(17)
C61 O61 H61O 106(3)
O61 C61 H61A 109.5
O61 C61 H61B 109.5
H61A C61 H61B 109.5
O61 C61 H61C 109.5
H61A C61 H61C 109.5
H61B C61 H61C 109.5

loop_
_geom_bond_atom_site_label_1
_geom_bond_atom_site_label_2
_geom_bond_distance
Fe1 N31 1.9735(16)
Fe1 N34 1.9741(15)
Fe1 N21 1.9837(15)
Fe1 N14 1.9871(16)
Fe1 N24 1.9891(16)
Fe1 N11 1.9942(16)
O11 C14 1.227(2)
O21 C24 1.220(2)
O31 C34 1.223(2)
N11 C13 1.338(3)
N11 C11 1.367(3)
N12 C12 1.356(3)
N12 C13 1.372(2)
N12 C18 1.461(3)
N13 C16 1.356(3)
N13 C15 1.365(2)
N13 C19 1.469(3)
N14 C15 1.345(2)
N14 C17 1.367(3)
N21 C23 1.334(2)
N21 C21 1.373(2)
N22 C23 1.357(2)
N22 C22 1.363(3)
N22 C28 1.465(3)
N23 C26 1.357(3)
N23 C25 1.358(2)
N23 C29 1.471(3)
N24 C25 1.340(2)
N24 C27 1.373(2)
N31 C33 1.337(2)
N31 C31 1.371(2)
N32 C33 1.354(2)
N32 C32 1.357(3)
N32 C38 1.472(2)
N33 C36 1.350(3)
N33 C35 1.358(2)
N33 C39 1.468(3)
N34 C35 1.339(2)
N34 C37 1.363(3)
C11 C12 1.360(3)
C11 H11 0.9500
C12 H12 0.9500
C13 C14 1.465(3)
C14 C15 1.458(3)
C16 C17 1.363(3)
C16 H16 0.9500
C17 H17 0.9500
C18 H18A 0.9800
C18 H18B 0.9800
C18 H18C 0.9800
C19 H19A 0.9800
C19 H19B 0.9800
C19 H19C 0.9800
C21 C22 1.359(3)
C21 H21 0.9500
C22 H22 0.9500
C23 C24 1.477(3)
C24 C25 1.461(3)
C26 C27 1.357(3)
C26 H26 0.9500
C27 H27 0.9500
C28 H28A 0.9800
C28 H28B 0.9800
C28 H28C 0.9800
C29 H29A 0.9800
C29 H29B 0.9800
C29 H29C 0.9800
C31 C32 1.362(3)
C31 H31 0.9500
C32 H32 0.9500
C33 C34 1.467(3)
C34 C35 1.467(3)
C36 C37 1.370(3)
C36 H36 0.9500
C37 H37 0.9500
C38 H38A 0.9800
C38 H38B 0.9800
C38 H38C 0.9800
C39 H39A 0.9800
C39 H39B 0.9800
C39 H39C 0.9800
S41A O42A 1.435(3)
S41A O43A 1.438(2)
S41A O41A 1.445(3)
S41A C41A 1.818(3)
F41A C41A 1.327(3)
F42A C41A 1.337(4)
F43A C41A 1.324(3)
S41B O41B 1.431(6)
S41B O43B 1.436(7)
S41B O42B 1.443(7)
S41B C41B 1.826(8)
F41B C41B 1.327(6)
F42B C41B 1.338(7)
F43B C41B 1.323(7)
S51 O51 1.4342(17)
S51 O52 1.4365(16)
S51 O53 1.4413(17)
S51 C51 1.816(2)
F51 C51 1.326(3)
F52 C51 1.319(3)
F53 C51 1.329(3)
O61 C61 1.406(3)
O61 H61O 0.90(4)
C61 H61A 0.9800
C61 H61B 0.9800
C61 H61C 0.9800

loop_
_geom_hbond_atom_site_label_D
_geom_hbond_atom_site_label_H
_geom_hbond_atom_site_label_A
_geom_hbond_distance_DH
_geom_hbond_distance_HA
_geom_hbond_distance_DA
_geom_hbond_angle_DHA
O61 H61O O53 0.90(4) 1.95(4) 2.844(3) 170(4)

loop_
_geom_torsion_atom_site_label_1
_geom_torsion_atom_site_label_2
_geom_torsion_atom_site_label_3
_geom_torsion_atom_site_label_4
_geom_torsion
N34 Fe1 N11 C13 97.00(17)
N21 Fe1 N11 C13 -84.73(17)
N14 Fe1 N11 C13 9.29(17)
N24 Fe1 N11 C13 -174.09(17)
N34 Fe1 N11 C11 -87.92(16)
N21 Fe1 N11 C11 90.36(16)
N14 Fe1 N11 C11 -175.63(16)
N24 Fe1 N11 C11 0.99(16)
N31 Fe1 N14 C15 168.75(16)
N34 Fe1 N14 C15 -101.31(16)
N21 Fe1 N14 C15 79.59(16)
N11 Fe1 N14 C15 -8.36(16)
N31 Fe1 N14 C17 -15.19(16)
N34 Fe1 N14 C17 74.75(16)
N21 Fe1 N14 C17 -104.35(16)
N11 Fe1 N14 C17 167.70(16)
N31 Fe1 N21 C23 65.45(16)
N14 Fe1 N21 C23 155.93(16)
N24 Fe1 N21 C23 -21.64(16)
N11 Fe1 N21 C23 -115.04(16)
N31 Fe1 N21 C21 -108.08(16)
N14 Fe1 N21 C21 -17.60(16)
N24 Fe1 N21 C21 164.83(16)
N11 Fe1 N21 C21 71.43(16)
N31 Fe1 N24 C25 -65.84(16)
N34 Fe1 N24 C25 -155.87(16)
N21 Fe1 N24 C25 23.30(16)
N11 Fe1 N24 C25 111.29(16)
N31 Fe1 N24 C27 103.86(16)
N34 Fe1 N24 C27 13.83(16)
N21 Fe1 N24 C27 -166.99(16)
N11 Fe1 N24 C27 -79.00(16)
N34 Fe1 N31 C33 19.43(16)
N21 Fe1 N31 C33 -158.84(16)
N14 Fe1 N31 C33 107.18(16)
N24 Fe1 N31 C33 -69.31(16)
N34 Fe1 N31 C31 -164.49(16)
N21 Fe1 N31 C31 17.24(16)
N14 Fe1 N31 C31 -76.74(16)
N24 Fe1 N31 C31 106.76(17)
N31 Fe1 N34 C35 -17.13(16)
N14 Fe1 N34 C35 -107.67(16)
N24 Fe1 N34 C35 69.95(16)
N11 Fe1 N34 C35 163.27(16)
N31 Fe1 N34 C37 167.07(16)
N14 Fe1 N34 C37 76.52(16)
N24 Fe1 N34 C37 -105.85(16)
N11 Fe1 N34 C37 -12.53(16)
C13 N11 C11 C12 -0.4(2)
Fe1 N11 C11 C12 -176.36(15)
C13 N12 C12 C11 -0.5(2)
C18 N12 C12 C11 178.67(19)
N11 C11 C12 N12 0.6(2)
C11 N11 C13 N12 0.0(2)
Fe1 N11 C13 N12 175.85(13)
C11 N11 C13 C14 178.54(18)
Fe1 N11 C13 C14 -5.6(3)
C12 N12 C13 N11 0.3(2)
C18 N12 C13 N11 -178.84(19)
C12 N12 C13 C14 -178.28(17)
C18 N12 C13 C14 2.5(3)
N11 C13 C14 O11 -179.62(19)
N12 C13 C14 O11 -1.3(3)
N11 C13 C14 C15 -2.8(3)
N12 C13 C14 C15 175.61(17)
C17 N14 C15 N13 1.2(2)
Fe1 N14 C15 N13 177.89(12)
C17 N14 C15 C14 -173.08(19)
Fe1 N14 C15 C14 3.6(3)
C16 N13 C15 N14 -1.0(2)
C19 N13 C15 N14 -179.67(18)
C16 N13 C15 C14 173.59(18)
C19 N13 C15 C14 -5.1(3)
O11 C14 C15 N14 -179.29(18)
C13 C14 C15 N14 3.8(3)
O11 C14 C15 N13 7.0(3)
C13 C14 C15 N13 -169.83(17)
C15 N13 C16 C17 0.4(2)
C19 N13 C16 C17 179.11(18)
N13 C16 C17 N14 0.4(2)
C15 N14 C17 C16 -1.0(2)
Fe1 N14 C17 C16 -177.82(13)
C23 N21 C21 C22 0.4(2)
Fe1 N21 C21 C22 175.06(13)
N21 C21 C22 N22 -0.7(2)
C23 N22 C22 C21 0.6(2)
C28 N22 C22 C21 179.0(2)
C21 N21 C23 N22 -0.1(2)
Fe1 N21 C23 N22 -174.73(12)
C21 N21 C23 C24 178.96(18)
Fe1 N21 C23 C24 4.3(3)
C22 N22 C23 N21 -0.3(2)
C28 N22 C23 N21 -178.7(2)
C22 N22 C23 C24 -179.39(18)
C28 N22 C23 C24 2.3(3)
N21 C23 C24 O21 -160.87(19)
N22 C23 C24 O21 18.0(3)
N21 C23 C24 C25 20.0(3)
N22 C23 C24 C25 -161.10(18)
C27 N24 C25 N23 0.5(2)
Fe1 N24 C25 N23 172.11(12)
C27 N24 C25 C24 -179.28(19)
Fe1 N24 C25 C24 -7.7(3)
C26 N23 C25 N24 0.1(2)
C29 N23 C25 N24 171.77(18)
C26 N23 C25 C24 179.89(18)
C29 N23 C25 C24 -8.4(3)
O21 C24 C25 N24 162.77(19)
C23 C24 C25 N24 -18.1(3)
O21 C24 C25 N23 -17.0(3)
C23 C24 C25 N23 162.11(18)
C25 N23 C26 C27 -0.7(2)
C29 N23 C26 C27 -172.77(19)
N23 C26 C27 N24 1.0(2)
C25 N24 C27 C26 -0.9(2)
Fe1 N24 C27 C26 -172.36(14)
C33 N31 C31 C32 -0.6(2)
Fe1 N31 C31 C32 -177.33(13)
C33 N32 C32 C31 -1.3(2)
C38 N32 C32 C31 -175.05(18)
N31 C31 C32 N32 1.2(2)
C31 N31 C33 N32 -0.3(2)
Fe1 N31 C33 N32 176.51(12)
C31 N31 C33 C34 177.65(18)
Fe1 N31 C33 C34 -5.6(3)
C32 N32 C33 N31 1.0(2)
C38 N32 C33 N31 174.37(18)
C32 N32 C33 C34 -177.02(18)
C38 N32 C33 C34 -3.6(3)
N31 C33 C34 O31 163.37(19)
N32 C33 C34 O31 -19.0(3)
N31 C33 C34 C35 -17.6(3)
N32 C33 C34 C35 160.12(17)
C37 N34 C35 N33 -0.8(2)
Fe1 N34 C35 N33 -177.30(12)
C37 N34 C35 C34 177.17(18)
Fe1 N34 C35 C34 0.7(3)
C36 N33 C35 N34 0.1(2)
C39 N33 C35 N34 -176.68(19)
C36 N33 C35 C34 -177.89(18)
C39 N33 C35 C34 5.3(3)
O31 C34 C35 N34 -160.83(19)
C33 C34 C35 N34 20.1(3)
O31 C34 C35 N33 16.9(3)
C33 C34 C35 N33 -162.19(18)
C35 N33 C36 C37 0.6(2)
C39 N33 C36 C37 177.55(19)
C35 N34 C37 C36 1.2(2)
Fe1 N34 C37 C36 177.69(13)
N33 C36 C37 N34 -1.1(2)
O42A S41A C41A F43A -62.0(3)
O43A S41A C41A F43A 58.7(3)
O41A S41A C41A F43A 178.4(3)
O42A S41A C41A F41A 58.2(3)
O43A S41A C41A F41A 178.89(19)
O41A S41A C41A F41A -61.4(2)
O42A S41A C41A F42A 178.7(3)
O43A S41A C41A F42A -60.6(3)
O41A S41A C41A F42A 59.1(3)
O41B S41B C41B F43B 58.3(9)
O43B S41B C41B F43B -62.4(11)
O42B S41B C41B F43B 178.1(10)
O41B S41B C41B F41B 180.0(8)
O43B S41B C41B F41B 59.3(10)
O42B S41B C41B F41B -60.3(10)
O41B S41B C41B F42B -60.4(9)
O43B S41B C41B F42B 178.9(11)
O42B S41B C41B F42B 59.3(11)
O51 S51 C51 F52 -65.4(2)
O52 S51 C51 F52 173.84(18)
O53 S51 C51 F52 55.0(2)
O51 S51 C51 F51 174.44(18)
O52 S51 C51 F51 53.7(2)
O53 S51 C51 F51 -65.1(2)
O51 S51 C51 F53 55.0(2)
O52 S51 C51 F53 -65.7(2)
O53 S51 C51 F53 175.44(18)
